data_4035449
loop_
_publ_author_name
'Jin, Xiao-Yang'
'Xie, Li-Jun'
'Cheng, Hou-Ping'
'Liu, An-Di'
'Li, Xue-Dong'
'Wang, Dong'
'Cheng, Liang'
'Liu, Li'

_publ_section_title
;
 Ruthenium-Catalyzed Decarboxylative C-H Alkenylation in Aqueous Media:
 Synthesis of Tetrahydropyridoindoles.
;
_journal_issue 14
_journal_name_full 'The Journal of organic chemistry'
_journal_page_first 7514
_journal_page_last 7522
_journal_paper_doi 10.1021/acs.joc.8b00229
_journal_volume 83
_journal_year 2018
_chemical_formula_moiety 'C15 H15 N O2'
_chemical_formula_sum 'C15 H15 N O2'
_chemical_formula_weight 241.28
_space_group_crystal_system monoclinic
_space_group_IT_number 14
_space_group_name_Hall '-P 2ybc'
_space_group_name_H-M_alt 'P 1 21/c 1'
_atom_sites_solution_hydrogens geom
_atom_sites_solution_primary dual
_audit_creation_date 2017-11-13
_audit_creation_method
;
Olex2 1.2
(compiled 2017.08.10 svn.r3458 for OlexSys, GUI svn.r5381)
;
_audit_update_record
;
????
;
_cell_angle_alpha 90
_cell_angle_beta 90.072(6)
_cell_angle_gamma 90
_cell_formula_units_Z 4
_cell_length_a 5.797(3)
_cell_length_b 8.787(4)
_cell_length_c 24.255(11)
_cell_measurement_reflns_used 3712
_cell_measurement_temperature 173(2)
_cell_measurement_theta_max 27.4532
_cell_measurement_theta_min 1.6792
_cell_volume 1235.5(10)
_computing_cell_refinement 'CrystalClear (Rigaku Inc., 2007)'
_computing_data_collection 'CrystalClear (Rigaku Inc., 2007)'
_computing_data_reduction 'CrystalClear (Rigaku Inc., 2007)'
_computing_molecular_graphics 'Olex2 (Dolomanov et al., 2009)''
_computing_publication_material 'CIFTAB (Sheldrick, 2013)'
_computing_structure_refinement 'ShelXL (Sheldrick, 2015)'
_computing_structure_solution 'ShelXT (Sheldrick, 2015)'
_diffrn_ambient_temperature 173.15
_diffrn_measured_fraction_theta_full 0.999
_diffrn_measured_fraction_theta_max 0.999
_diffrn_measurement_device_type 'Saturn724+ CCD'
_diffrn_measurement_method '\w scans at fixed \c = 45\%'
_diffrn_radiation_monochromator 'Graphite Monochromator'
_diffrn_radiation_type MoK\a
_diffrn_radiation_wavelength 0.71073
_diffrn_reflns_av_R_equivalents 0.0556
_diffrn_reflns_av_unetI/netI 0.0465
_diffrn_reflns_Laue_measured_fraction_full 0.999
_diffrn_reflns_Laue_measured_fraction_max 0.999
_diffrn_reflns_limit_h_max 6
_diffrn_reflns_limit_h_min -6
_diffrn_reflns_limit_k_max 10
_diffrn_reflns_limit_k_min -9
_diffrn_reflns_limit_l_max 29
_diffrn_reflns_limit_l_min -28
_diffrn_reflns_number 8354
_diffrn_reflns_point_group_measured_fraction_full 0.999
_diffrn_reflns_point_group_measured_fraction_max 0.999
_diffrn_reflns_theta_full 25.195
_diffrn_reflns_theta_max 25.195
_diffrn_reflns_theta_min 1.679
_diffrn_source 'Sealed Tube'
_exptl_absorpt_coefficient_mu 0.086
_exptl_absorpt_correction_T_max 1.00000
_exptl_absorpt_correction_T_min 0.76226
_exptl_absorpt_correction_type multi-scan
_exptl_absorpt_process_details 'CrystalClear (Rigaku Inc., 2007)'
_exptl_crystal_colour colorless
_exptl_crystal_density_diffrn 1.297
_exptl_crystal_description prism
_exptl_crystal_F_000 512
_exptl_crystal_size_max 0.178
_exptl_crystal_size_mid 0.172
_exptl_crystal_size_min 0.083
_refine_diff_density_max 0.307
_refine_diff_density_min -0.309
_refine_diff_density_rms 0.044
_refine_ls_extinction_method none
_refine_ls_goodness_of_fit_ref 1.245
_refine_ls_hydrogen_treatment constr
_refine_ls_matrix_type full
_refine_ls_number_parameters 192
_refine_ls_number_reflns 2227
_refine_ls_number_restraints 102
_refine_ls_restrained_S_all 1.221
_refine_ls_R_factor_all 0.0977
_refine_ls_R_factor_gt 0.0836
_refine_ls_shift/su_max 0.000
_refine_ls_shift/su_mean 0.000
_refine_ls_structure_factor_coef Fsqd
_refine_ls_weighting_details 'w=1/[\s^2^(Fo^2^)+(0.0281P)^2^+1.1442P] where P=(Fo^2^+2Fc^2^)/3'
_refine_ls_weighting_scheme calc
_refine_ls_wR_factor_gt 0.1511
_refine_ls_wR_factor_ref 0.1611
_reflns_Friedel_coverage 0.000
_reflns_number_gt 1953
_reflns_number_total 2227
_reflns_threshold_expression 'I > 2\s(I)'
_cod_data_source_file jo8b00229_si_002.cif
_cod_data_source_block sa5251
_cod_depositor_comments
;
The following automatic conversions were performed:

data item '_exptl_absorpt_correction_type' value 'Multi-scan' was
changed to 'multi-scan' in accordance with the
/home/data/users/saulius/crontab/automatic-downloads/current/ACS/lib/dictionaries/cif_core.dic
dictionary named 'cif_core.dic' version 2.4.2 last updated on
2011-04-26.

Automatic conversion script
Id: cif_fix_values 6909 2019-04-08 15:41:33Z antanas 
;
_cod_original_cell_volume 1235.5(9)
_cod_database_code 4035449
_shelx_shelxl_version_number 2016/6
_shelx_space_group_comment
;
The symmetry employed for this shelxl refinement is uniquely defined
by the following loop, which should always be used as a source of
symmetry information in preference to the above space-group names.
They are only intended as comments.
;
_shelx_estimated_absorpt_t_max 0.993
_shelx_estimated_absorpt_t_min 0.985
_olex2_refinement_description
;
1. Fixed Uiso
 At 1.2 times of:
  All C(H) groups, All C(H,H) groups
 At 1.5 times of:
  All C(H,H,H) groups
2. Uiso/Uaniso restraints and constraints
C7 \\sim C8 \\sim C7A \\sim C8A \\sim C9 \\sim C9A: within 1.7A with sigma of
0.02 and sigma for terminal atoms of 0.04
Uanis(C7) \\sim Ueq, Uanis(C7A) \\sim Ueq, Uanis(C8A) \\sim Ueq, Uanis(C8)
\\sim Ueq, Uanis(C9) \\sim Ueq, Uanis(C9A) \\sim Ueq: with sigma of 0.01 and
sigma for terminal atoms of 0.02
3. Others
 Sof(C7A)=Sof(H7AA)=Sof(H7AB)=Sof(C8A)=Sof(H8AA)=Sof(H8AB)=Sof(C9A)=Sof(H9AA)=
 Sof(H9AB)=1-FVAR(1)
 Sof(C7)=Sof(H7A)=Sof(H7B)=Sof(C8)=Sof(H8A)=Sof(H8B)=Sof(C9)=Sof(H9A)=Sof(H9B)=
 FVAR(1)
4.a Secondary CH2 refined with riding coordinates:
 C7(H7A,H7B), C8(H8A,H8B), C9(H9A,H9B), C7A(H7AA,H7AB), C8A(H8AA,H8AB),
 C9A(H9AA,H9AB)
4.b Aromatic/amide H refined with riding coordinates:
 C2(H2), C3(H3), C4(H4), C5(H5), C12(H12), C13(H13)
4.c Idealised Me refined as rotating group:
 C15(H15A,H15B,H15C)
;
_olex2_submission_special_instructions 'No special instructions were received'

loop_
_space_group_symop_operation_xyz
'x, y, z'
'-x, y+1/2, -z+1/2'
'-x, -y, -z'
'x, -y-1/2, z-1/2'

loop_
_atom_site_label
_atom_site_type_symbol
_atom_site_fract_x
_atom_site_fract_y
_atom_site_fract_z
_atom_site_U_iso_or_equiv
_atom_site_adp_type
_atom_site_occupancy
_atom_site_site_symmetry_order
_atom_site_calc_flag
_atom_site_refinement_flags_posn
_atom_site_refinement_flags_adp
_atom_site_refinement_flags_occupancy
_atom_site_disorder_assembly
_atom_site_disorder_group
C1 C 0.6393(5) 0.3465(3) 0.24360(12) 0.0364(7) Uani 1 1 d . . . . .
C2 C 0.5829(6) 0.3278(4) 0.18741(12) 0.0468(8) Uani 1 1 d . . . . .
H2 H 0.452415 0.268989 0.176990 0.056 Uiso 1 1 calc R . . . .
C3 C 0.7177(6) 0.3950(4) 0.14796(13) 0.0481(9) Uani 1 1 d . . . . .
H3 H 0.680914 0.381119 0.110119 0.058 Uiso 1 1 calc R . . . .
C4 C 0.9091(6) 0.4841(4) 0.16250(13) 0.0473(9) Uani 1 1 d . . . . .
H4 H 0.998647 0.529764 0.134198 0.057 Uiso 1 1 calc R . . . .
C5 C 0.9705(6) 0.5069(4) 0.21652(13) 0.0456(8) Uani 1 1 d . . . . .
H5 H 1.099891 0.567718 0.226213 0.055 Uiso 1 1 calc R . . . .
C6 C 0.8340(5) 0.4367(3) 0.25669(12) 0.0357(7) Uani 1 1 d . . . . .
C7 C 1.038(4) 0.509(2) 0.3432(11) 0.047(4) Uani 0.511(16) 1 d . U P A 1
H7A H 1.091223 0.601590 0.323605 0.057 Uiso 0.511(16) 1 calc R . P A 1
H7B H 1.169317 0.437862 0.346185 0.057 Uiso 0.511(16) 1 calc R . P A 1
C8 C 0.9525(18) 0.5518(14) 0.4006(3) 0.047(2) Uani 0.511(16) 1 d . U P A 1
H8A H 0.827434 0.628173 0.397773 0.057 Uiso 0.511(16) 1 calc R . P A 1
H8B H 1.080163 0.596517 0.422369 0.057 Uiso 0.511(16) 1 calc R . P A 1
C9 C 0.8623(19) 0.4070(15) 0.4291(5) 0.046(2) Uani 0.511(16) 1 d . U P A 1
H9A H 0.988599 0.331699 0.432307 0.056 Uiso 0.511(16) 1 calc R . P A 1
H9B H 0.808903 0.432389 0.466800 0.056 Uiso 0.511(16) 1 calc R . P A 1
C10 C 0.6622(5) 0.3381(4) 0.39601(12) 0.0402(8) Uani 1 1 d . . . . .
C11 C 0.6805(5) 0.3530(3) 0.33614(11) 0.0352(7) Uani 1 1 d . . . . .
C12 C 0.5462(5) 0.2940(4) 0.29410(12) 0.0384(7) Uani 1 1 d . . . . .
H12 H 0.415371 0.229943 0.298323 0.046 Uiso 1 1 calc R . . . .
C13 C 0.5035(5) 0.2448(4) 0.41771(12) 0.0404(8) Uani 1 1 d . . . . .
H13 H 0.412300 0.187663 0.392562 0.048 Uiso 1 1 calc R . . . .
C14 C 0.4578(6) 0.2227(4) 0.47611(13) 0.0443(8) Uani 1 1 d . . . . .
C15 C 0.1975(6) 0.1018(5) 0.53801(14) 0.0616(11) Uani 1 1 d . . . . .
H15A H 0.171783 -0.007906 0.541995 0.092 Uiso 1 1 calc GR . . . .
H15B H 0.053550 0.156369 0.545549 0.092 Uiso 1 1 calc GR . . . .
H15C H 0.316438 0.134672 0.564174 0.092 Uiso 1 1 calc GR . . . .
N1 N 0.8547(4) 0.4397(3) 0.31306(10) 0.0386(6) Uani 1 1 d . . . . .
O1 O 0.5654(6) 0.2669(4) 0.51471(10) 0.0923(11) Uani 1 1 d . . . . .
O2 O 0.2723(4) 0.1344(3) 0.48250(9) 0.0650(8) Uani 1 1 d . . . . .
C7A C 1.015(4) 0.541(2) 0.3452(11) 0.043(3) Uani 0.489(16) 1 d . U P A 2
H7AA H 1.170931 0.540354 0.328413 0.051 Uiso 0.489(16) 1 calc R . P A 2
H7AB H 0.957103 0.646917 0.345337 0.051 Uiso 0.489(16) 1 calc R . P A 2
C8A C 1.0259(19) 0.4802(17) 0.4028(4) 0.053(2) Uani 0.489(16) 1 d . U P A 2
H8AA H 1.116595 0.551587 0.425826 0.064 Uiso 0.489(16) 1 calc R . P A 2
H8AB H 1.108794 0.381725 0.402372 0.064 Uiso 0.489(16) 1 calc R . P A 2
C9A C 0.794(2) 0.4570(14) 0.4293(5) 0.045(3) Uani 0.489(16) 1 d . U P A 2
H9AA H 0.706940 0.554015 0.429715 0.054 Uiso 0.489(16) 1 calc R . P A 2
H9AB H 0.813271 0.421879 0.467767 0.054 Uiso 0.489(16) 1 calc R . P A 2

loop_
_atom_site_aniso_label
_atom_site_aniso_U_11
_atom_site_aniso_U_22
_atom_site_aniso_U_33
_atom_site_aniso_U_23
_atom_site_aniso_U_13
_atom_site_aniso_U_12
C1 0.0342(16) 0.0406(18) 0.0344(16) -0.0023(13) 0.0004(13) 0.0073(14)
C2 0.0454(19) 0.061(2) 0.0344(17) -0.0055(16) -0.0064(15) 0.0023(16)
C3 0.060(2) 0.057(2) 0.0273(16) 0.0010(15) 0.0011(15) 0.0166(18)
C4 0.056(2) 0.050(2) 0.0365(18) 0.0042(15) 0.0111(16) 0.0094(17)
C5 0.0455(19) 0.051(2) 0.0408(19) 0.0013(15) 0.0079(15) 0.0016(16)
C6 0.0378(16) 0.0366(17) 0.0327(16) 0.0008(13) 0.0027(13) 0.0056(13)
C7 0.049(6) 0.048(7) 0.045(5) 0.000(5) -0.001(4) -0.010(5)
C8 0.053(4) 0.049(5) 0.040(3) -0.008(4) -0.007(3) -0.011(4)
C9 0.043(5) 0.057(6) 0.039(4) -0.002(4) 0.000(4) 0.002(4)
C10 0.0424(18) 0.0460(19) 0.0322(16) -0.0014(14) -0.0024(13) 0.0009(15)
C11 0.0342(16) 0.0404(17) 0.0308(15) -0.0028(13) 0.0023(12) 0.0017(13)
C12 0.0374(17) 0.0461(19) 0.0317(16) -0.0031(13) 0.0017(13) -0.0050(14)
C13 0.0484(19) 0.0426(18) 0.0303(16) -0.0021(13) 0.0001(14) -0.0040(15)
C14 0.053(2) 0.045(2) 0.0350(18) 0.0000(15) 0.0005(15) -0.0004(16)
C15 0.061(2) 0.084(3) 0.040(2) 0.0170(19) 0.0073(17) -0.008(2)
N1 0.0343(14) 0.0487(16) 0.0330(14) -0.0017(12) 0.0012(11) -0.0053(12)
O1 0.126(3) 0.118(3) 0.0330(14) 0.0006(15) -0.0002(15) -0.064(2)
O2 0.0635(16) 0.096(2) 0.0351(13) 0.0151(13) 0.0008(12) -0.0270(15)
C7A 0.042(6) 0.046(6) 0.040(5) -0.008(5) -0.002(4) -0.009(5)
C8A 0.055(5) 0.059(5) 0.046(4) -0.005(4) -0.011(4) -0.009(4)
C9A 0.052(6) 0.049(5) 0.034(4) -0.003(4) -0.002(4) -0.010(4)

loop_
_atom_type_symbol
_atom_type_description
_atom_type_scat_dispersion_real
_atom_type_scat_dispersion_imag
_atom_type_scat_source
C C 0.0033 0.0016 'International Tables Vol C Tables 4.2.6.8 and 6.1.1.4'
H H 0.0000 0.0000 'International Tables Vol C Tables 4.2.6.8 and 6.1.1.4'
N N 0.0061 0.0033 'International Tables Vol C Tables 4.2.6.8 and 6.1.1.4'
O O 0.0106 0.0060 'International Tables Vol C Tables 4.2.6.8 and 6.1.1.4'

loop_
_geom_angle_atom_site_label_1
_geom_angle_atom_site_label_2
_geom_angle_atom_site_label_3
_geom_angle
C2 C1 C6 117.8(3)
C2 C1 C12 135.2(3)
C6 C1 C12 107.0(3)
C1 C2 H2 120.2
C3 C2 C1 119.5(3)
C3 C2 H2 120.2
C2 C3 H3 119.4
C2 C3 C4 121.1(3)
C4 C3 H3 119.4
C3 C4 H4 119.1
C5 C4 C3 121.7(3)
C5 C4 H4 119.1
C4 C5 H5 121.5
C4 C5 C6 117.0(3)
C6 C5 H5 121.5
C5 C6 C1 122.8(3)
N1 C6 C1 107.6(3)
N1 C6 C5 129.5(3)
H7A C7 H7B 108.3
C8 C7 H7A 109.8
C8 C7 H7B 109.8
N1 C7 H7A 109.8
N1 C7 H7B 109.8
N1 C7 C8 109.3(15)
C7 C8 H8A 110.0
C7 C8 H8B 110.0
C7 C8 C9 108.6(13)
H8A C8 H8B 108.4
C9 C8 H8A 110.0
C9 C8 H8B 110.0
C8 C9 H9A 109.6
C8 C9 H9B 109.6
H9A C9 H9B 108.1
C10 C9 C8 110.3(9)
C10 C9 H9A 109.6
C10 C9 H9B 109.6
C11 C10 C9 115.4(5)
C11 C10 C9A 115.3(5)
C13 C10 C9 123.7(5)
C13 C10 C11 119.7(3)
C13 C10 C9A 123.7(5)
C12 C11 C10 131.1(3)
C12 C11 N1 108.6(3)
N1 C11 C10 120.3(3)
C1 C12 H12 126.2
C11 C12 C1 107.5(3)
C11 C12 H12 126.2
C10 C13 H13 116.9
C10 C13 C14 126.2(3)
C14 C13 H13 116.9
O1 C14 C13 128.8(3)
O1 C14 O2 121.3(3)
O2 C14 C13 109.8(3)
H15A C15 H15B 109.5
H15A C15 H15C 109.5
H15B C15 H15C 109.5
O2 C15 H15A 109.5
O2 C15 H15B 109.5
O2 C15 H15C 109.5
C6 N1 C7 125.6(10)
C6 N1 C11 109.3(2)
C6 N1 C7A 125.5(10)
C11 N1 C7 124.9(10)
C11 N1 C7A 124.5(10)
C14 O2 C15 117.8(3)
N1 C7A H7AA 110.3
N1 C7A H7AB 110.3
H7AA C7A H7AB 108.5
C8A C7A N1 107.3(14)
C8A C7A H7AA 110.3
C8A C7A H7AB 110.3
C7A C8A H8AA 108.7
C7A C8A H8AB 108.7
C7A C8A C9A 114.2(15)
H8AA C8A H8AB 107.6
C9A C8A H8AA 108.7
C9A C8A H8AB 108.7
C10 C9A H9AA 110.0
C10 C9A H9AB 110.0
C8A C9A C10 108.3(10)
C8A C9A H9AA 110.0
C8A C9A H9AB 110.0
H9AA C9A H9AB 108.4

loop_
_geom_bond_atom_site_label_1
_geom_bond_atom_site_label_2
_geom_bond_distance
C1 C2 1.411(4)
C1 C6 1.416(4)
C1 C12 1.416(4)
C2 H2 0.9500
C2 C3 1.370(4)
C3 H3 0.9500
C3 C4 1.402(5)
C4 H4 0.9500
C4 C5 1.372(4)
C5 H5 0.9500
C5 C6 1.399(4)
C6 N1 1.372(4)
C7 H7A 0.9900
C7 H7B 0.9900
C7 C8 1.52(3)
C7 N1 1.43(2)
C8 H8A 0.9900
C8 H8B 0.9900
C8 C9 1.541(18)
C9 H9A 0.9900
C9 H9B 0.9900
C9 C10 1.535(12)
C10 C11 1.462(4)
C10 C13 1.341(4)
C10 C9A 1.523(11)
C11 C12 1.383(4)
C11 N1 1.384(4)
C12 H12 0.9500
C13 H13 0.9500
C13 C14 1.455(4)
C14 O1 1.190(4)
C14 O2 1.335(4)
C15 H15A 0.9800
C15 H15B 0.9800
C15 H15C 0.9800
C15 O2 1.444(4)
N1 C7A 1.51(2)
C7A H7AA 0.9900
C7A H7AB 0.9900
C7A C8A 1.50(3)
C8A H8AA 0.9900
C8A H8AB 0.9900
C8A C9A 1.505(18)
C9A H9AA 0.9900
C9A H9AB 0.9900

loop_
_geom_torsion_atom_site_label_1
_geom_torsion_atom_site_label_2
_geom_torsion_atom_site_label_3
_geom_torsion_atom_site_label_4
_geom_torsion
C1 C2 C3 C4 -0.9(5)
C1 C6 N1 C7 175.4(11)
C1 C6 N1 C11 0.6(3)
C1 C6 N1 C7A -170.1(10)
C2 C1 C6 C5 0.0(4)
C2 C1 C6 N1 179.6(3)
C2 C1 C12 C11 -179.8(3)
C2 C3 C4 C5 0.4(5)
C3 C4 C5 C6 0.3(5)
C4 C5 C6 C1 -0.5(5)
C4 C5 C6 N1 179.9(3)
C5 C6 N1 C7 -5.0(11)
C5 C6 N1 C11 -179.8(3)
C5 C6 N1 C7A 9.5(11)
C6 C1 C2 C3 0.7(5)
C6 C1 C12 C11 0.7(3)
C6 N1 C7A C8A -165.9(10)
C7 C8 C9 C10 -60.3(17)
C8 C7 N1 C6 154.7(10)
C8 C7 N1 C11 -31.3(19)
C8 C9 C10 C11 34.9(12)
C8 C9 C10 C13 -157.8(8)
C9 C10 C11 C12 173.5(6)
C9 C10 C11 N1 -7.2(7)
C9 C10 C13 C14 16.0(8)
C10 C11 C12 C1 179.0(3)
C10 C11 N1 C6 -179.6(3)
C10 C11 N1 C7 5.6(11)
C10 C11 N1 C7A -8.8(11)
C10 C13 C14 O1 -9.7(6)
C10 C13 C14 O2 173.3(3)
C11 C10 C13 C14 -177.2(3)
C11 C10 C9A C8A -42.2(14)
C11 N1 C7A C8A 24.8(19)
C12 C1 C2 C3 -178.7(3)
C12 C1 C6 C5 179.6(3)
C12 C1 C6 N1 -0.8(3)
C12 C11 N1 C6 -0.1(3)
C12 C11 N1 C7 -175.0(10)
C12 C11 N1 C7A 170.7(10)
C13 C10 C11 C12 5.7(5)
C13 C10 C11 N1 -175.0(3)
C13 C10 C9A C8A 150.9(9)
C13 C14 O2 C15 -179.0(3)
N1 C7 C8 C9 57.4(19)
N1 C11 C12 C1 -0.4(3)
N1 C7A C8A C9A -52(2)
O1 C14 O2 C15 3.8(5)
C7A C8A C9A C10 63(2)
C9A C10 C11 C12 -161.8(7)
C9A C10 C11 N1 17.5(7)
C9A C10 C13 C14 -10.9(8)
